data_4036909
loop_
_publ_author_name
'Garc\'ia-Iriepa, Cristina'
'Ernst, Hanna A.'
'Liang, Yu'
'Unterreiner, Andreas-Neil'
'Frutos, Luis Manuel'
'Sampedro, Diego'

_publ_section_title
;
 Study of Model Systems for Bilirubin and Bilin Chromophores:
 Determination and Modification of Thermal and Photochemical Properties.
;
_journal_issue 15
_journal_name_full 'The Journal of organic chemistry'
_journal_page_first 6292
_journal_page_last 6302
_journal_paper_doi 10.1021/acs.joc.6b00892
_journal_volume 81
_journal_year 2016
_chemical_formula_moiety 'C12 H13 N1 O2'
_chemical_formula_sum 'C12 H13 N O2'
_chemical_formula_weight 203.23
_chemical_name_common CG-53
_space_group_IT_number 14
_space_group_name_Hall '-P 2ybc'
_space_group_name_H-M_alt 'P 1 21/c 1'
_symmetry_cell_setting monoclinic
_symmetry_space_group_name_Hall '-P 2ybc'
_symmetry_space_group_name_H-M 'P 1 21/c 1'
_atom_sites_solution_hydrogens geom
_atom_sites_solution_primary direct
_atom_sites_solution_secondary difmap
_audit_creation_method SHELXL-97
_cell_angle_alpha 90.00
_cell_angle_beta 105.23(4)
_cell_angle_gamma 90.00
_cell_formula_units_Z 4
_cell_length_a 11.728(9)
_cell_length_b 14.884(11)
_cell_length_c 6.523(5)
_cell_measurement_reflns_used 4603
_cell_measurement_temperature 173(2)
_cell_measurement_theta_max 0
_cell_measurement_theta_min 0
_cell_volume 1098.7(15)
_computing_cell_refinement 'HKL Scalepack (Otwinowski & Minor 1997)'
_computing_data_collection 'Collect (Bruker AXS BV, 1997-2004)'
_computing_data_reduction 'HKL Denzo and Scalepack (Otwinowski & Minor 1997)'
_computing_molecular_graphics 'Ortep-3 for Windows (Farrugia, 1997)'
_computing_publication_material 'WinGX publication routines (Farrugia, 1999)'
_computing_structure_refinement 'SHELXL-97 (Sheldrick, 2008)'
_diffrn_ambient_temperature 173(2)
_diffrn_detector_area_resol_mean 9
_diffrn_measured_fraction_theta_full 0.984
_diffrn_measured_fraction_theta_max 0.984
_diffrn_measurement_device_type KappaCCD
_diffrn_measurement_method 'CCD rotation images, thick slices'
_diffrn_radiation_monochromator graphite
_diffrn_radiation_source 'fine-focus sealed tube'
_diffrn_radiation_type MoK\a
_diffrn_radiation_wavelength 0.71073
_diffrn_reflns_av_R_equivalents 0.0291
_diffrn_reflns_av_sigmaI/netI 0.0344
_diffrn_reflns_limit_h_max 14
_diffrn_reflns_limit_h_min -13
_diffrn_reflns_limit_k_max 17
_diffrn_reflns_limit_k_min -17
_diffrn_reflns_limit_l_max 0
_diffrn_reflns_limit_l_min -7
_diffrn_reflns_number 3850
_diffrn_reflns_theta_full 25.34
_diffrn_reflns_theta_max 25.34
_diffrn_reflns_theta_min 4.32
_exptl_absorpt_coefficient_mu 0.084
_exptl_absorpt_correction_T_max 1.0523
_exptl_absorpt_correction_T_min 0.8701
_exptl_absorpt_correction_type multi-scan
_exptl_absorpt_process_details
;
[c.f. r.h. blessing, acta cryst. (1995), a51, 33-38]
;
_exptl_crystal_colour brown
_exptl_crystal_density_diffrn 1.229
_exptl_crystal_density_method 'not measured'
_exptl_crystal_description prism
_exptl_crystal_F_000 432
_exptl_crystal_size_max 0.60
_exptl_crystal_size_mid 0.45
_exptl_crystal_size_min 0.30
_refine_diff_density_max 0.145
_refine_diff_density_min -0.168
_refine_diff_density_rms 0.029
_refine_ls_extinction_method none
_refine_ls_goodness_of_fit_ref 0.892
_refine_ls_hydrogen_treatment mixed
_refine_ls_matrix_type full
_refine_ls_number_parameters 142
_refine_ls_number_reflns 1969
_refine_ls_number_restraints 0
_refine_ls_restrained_S_all 0.892
_refine_ls_R_factor_all 0.0534
_refine_ls_R_factor_gt 0.0401
_refine_ls_shift/su_max 0.000
_refine_ls_shift/su_mean 0.000
_refine_ls_structure_factor_coef Fsqd
_refine_ls_weighting_details 'calc w=1/[\s^2^(Fo^2^)+(0.0622P)^2^+0.4252P] where P=(Fo^2^+2Fc^2^)/3'
_refine_ls_weighting_scheme calc
_refine_ls_wR_factor_gt 0.1030
_refine_ls_wR_factor_ref 0.1127
_reflns_number_gt 1611
_reflns_number_total 1969
_reflns_threshold_expression >2\s(I)
_cod_data_source_file jo6b00892_si_003.cif
_cod_data_source_block import
_cod_original_sg_symbol_H-M 'P 21/c'
_cod_original_formula_sum 'C12 H13 N1 O2'
_cod_database_code 4036909

loop_
_symmetry_equiv_pos_as_xyz
'x, y, z'
'-x, y+1/2, -z+1/2'
'-x, -y, -z'
'x, -y-1/2, z-1/2'

loop_
_atom_site_label
_atom_site_type_symbol
_atom_site_fract_x
_atom_site_fract_y
_atom_site_fract_z
_atom_site_U_iso_or_equiv
_atom_site_adp_type
_atom_site_occupancy
_atom_site_symmetry_multiplicity
_atom_site_calc_flag
_atom_site_refinement_flags
O1 O 0.14988(9) 0.50555(8) 0.66102(17) 0.0472(3) Uani 1 1 d .
O2 O -0.25399(9) 0.59798(8) 0.60352(18) 0.0465(3) Uani 1 1 d .
N1 N -0.01069(11) 0.57242(8) 0.7416(2) 0.0356(3) Uani 1 1 d .
C1 C -0.37021(15) 0.59411(12) 0.4957(3) 0.0517(5) Uani 1 1 d .
H1 H -0.3995 0.5655 0.3657 0.062 Uiso 1 1 calc R
C2 C -0.43631(16) 0.63719(12) 0.6027(3) 0.0541(5) Uani 1 1 d .
H2 H -0.5180 0.6440 0.5617 0.065 Uiso 1 1 calc R
C3 C -0.35774(15) 0.67037(11) 0.7906(3) 0.0503(4) Uani 1 1 d .
H3 H -0.3780 0.7035 0.8967 0.060 Uiso 1 1 calc R
C4 C -0.24745(14) 0.64482(10) 0.7868(3) 0.0412(4) Uani 1 1 d .
C5 C -0.13377(14) 0.65336(10) 0.9334(3) 0.0404(4) Uani 1 1 d .
H5 H -0.1308 0.6857 1.0566 0.048 Uiso 1 1 calc R
C6 C -0.03007(13) 0.61994(9) 0.9142(2) 0.0351(4) Uani 1 1 d .
C7 C 0.08467(14) 0.62690(9) 1.0701(2) 0.0370(4) Uani 1 1 d .
C8 C 0.16643(13) 0.58582(9) 0.9920(2) 0.0355(4) Uani 1 1 d .
C9 C 0.10574(13) 0.54898(10) 0.7809(2) 0.0357(4) Uani 1 1 d .
C10 C 0.10174(17) 0.67373(12) 1.2783(3) 0.0513(5) Uani 1 1 d .
H10A H 0.0945 0.7374 1.2553 0.077 Uiso 1 1 calc R
H10B H 0.1789 0.6601 1.3676 0.077 Uiso 1 1 calc R
H10C H 0.0428 0.6538 1.3460 0.077 Uiso 1 1 calc R
C11 C 0.29667(14) 0.57689(11) 1.0814(3) 0.0446(4) Uani 1 1 d .
H11A H 0.3217 0.5183 1.0444 0.054 Uiso 1 1 calc R
H11B H 0.3152 0.5805 1.2351 0.054 Uiso 1 1 calc R
C12 C 0.36434(17) 0.64869(16) 1.0002(4) 0.0759(7) Uani 1 1 d .
H12A H 0.3429 0.7067 1.0428 0.114 Uiso 1 1 calc R
H12B H 0.3456 0.6458 0.8480 0.114 Uiso 1 1 calc R
H12C H 0.4476 0.6393 1.0582 0.114 Uiso 1 1 calc R
H1A H -0.0649(16) 0.5562(11) 0.628(3) 0.046(5) Uiso 1 1 d .

loop_
_atom_site_aniso_label
_atom_site_aniso_U_11
_atom_site_aniso_U_22
_atom_site_aniso_U_33
_atom_site_aniso_U_23
_atom_site_aniso_U_13
_atom_site_aniso_U_12
O1 0.0425(6) 0.0591(7) 0.0404(6) -0.0106(5) 0.0118(5) 0.0068(5)
O2 0.0425(6) 0.0489(7) 0.0489(7) -0.0083(5) 0.0134(5) 0.0030(5)
N1 0.0371(7) 0.0379(7) 0.0326(7) -0.0052(5) 0.0107(6) -0.0032(5)
C1 0.0441(10) 0.0490(10) 0.0575(11) -0.0002(8) 0.0052(8) 0.0017(8)
C2 0.0410(9) 0.0454(10) 0.0760(13) 0.0042(9) 0.0155(9) 0.0052(8)
C3 0.0498(10) 0.0391(9) 0.0688(12) -0.0043(8) 0.0279(9) 0.0035(7)
C4 0.0482(9) 0.0321(8) 0.0492(9) -0.0057(7) 0.0229(7) -0.0024(6)
C5 0.0505(9) 0.0322(8) 0.0441(9) -0.0072(7) 0.0224(7) -0.0057(7)
C6 0.0461(9) 0.0272(7) 0.0357(8) -0.0022(6) 0.0173(7) -0.0052(6)
C7 0.0493(9) 0.0282(7) 0.0346(8) -0.0006(6) 0.0128(7) -0.0076(6)
C8 0.0432(8) 0.0290(7) 0.0338(8) 0.0025(6) 0.0090(6) -0.0047(6)
C9 0.0396(8) 0.0339(8) 0.0348(8) 0.0004(6) 0.0118(6) -0.0011(6)
C10 0.0660(11) 0.0467(10) 0.0413(9) -0.0116(7) 0.0141(8) -0.0067(8)
C11 0.0463(9) 0.0414(9) 0.0421(9) 0.0015(7) 0.0047(7) -0.0002(7)
C12 0.0414(10) 0.0890(16) 0.0930(16) 0.0358(13) 0.0098(10) -0.0081(10)

loop_
_atom_type_symbol
_atom_type_description
_atom_type_scat_dispersion_real
_atom_type_scat_dispersion_imag
_atom_type_scat_source
C C 0.0033 0.0016 'International Tables Vol C Tables 4.2.6.8 and 6.1.1.4'
H H 0.0000 0.0000 'International Tables Vol C Tables 4.2.6.8 and 6.1.1.4'
N N 0.0061 0.0033 'International Tables Vol C Tables 4.2.6.8 and 6.1.1.4'
O O 0.0106 0.0060 'International Tables Vol C Tables 4.2.6.8 and 6.1.1.4'

loop_
_geom_angle_atom_site_label_1
_geom_angle_atom_site_label_2
_geom_angle_atom_site_label_3
_geom_angle
C1 O2 C4 106.96(13)
C9 N1 C6 110.11(13)
C9 N1 H1A 123.8(11)
C6 N1 H1A 126.0(12)
C2 C1 O2 110.46(16)
C2 C1 H1 124.8
O2 C1 H1 124.8
C1 C2 C3 106.56(16)
C1 C2 H2 126.7
C3 C2 H2 126.7
C4 C3 C2 107.08(16)
C4 C3 H3 126.5
C2 C3 H3 126.5
C3 C4 O2 108.92(15)
C3 C4 C5 133.70(16)
O2 C4 C5 117.30(13)
C6 C5 C4 127.63(15)
C6 C5 H5 116.2
C4 C5 H5 116.2
C5 C6 N1 127.04(14)
C5 C6 C7 126.61(14)
N1 C6 C7 106.35(13)
C8 C7 C6 108.77(13)
C8 C7 C10 128.21(15)
C6 C7 C10 123.03(14)
C7 C8 C9 107.73(13)
C7 C8 C11 130.63(14)
C9 C8 C11 121.61(14)
O1 C9 N1 125.60(14)
O1 C9 C8 127.38(14)
N1 C9 C8 107.02(12)
C7 C10 H10A 109.5
C7 C10 H10B 109.5
H10A C10 H10B 109.5
C7 C10 H10C 109.5
H10A C10 H10C 109.5
H10B C10 H10C 109.5
C8 C11 C12 112.27(13)
C8 C11 H11A 109.1
C12 C11 H11A 109.1
C8 C11 H11B 109.1
C12 C11 H11B 109.1
H11A C11 H11B 107.9
C11 C12 H12A 109.5
C11 C12 H12B 109.5
H12A C12 H12B 109.5
C11 C12 H12C 109.5
H12A C12 H12C 109.5
H12B C12 H12C 109.5

loop_
_geom_bond_atom_site_label_1
_geom_bond_atom_site_label_2
_geom_bond_distance
O1 C9 1.2288(18)
O2 C1 1.361(2)
O2 C4 1.3688(19)
N1 C9 1.367(2)
N1 C6 1.3980(19)
N1 H1A 0.875(18)
C1 C2 1.335(3)
C1 H1 0.9300
C2 C3 1.415(3)
C2 H2 0.9300
C3 C4 1.355(2)
C3 H3 0.9300
C4 C5 1.428(2)
C5 C6 1.350(2)
C5 H5 0.9300
C6 C7 1.462(2)
C7 C8 1.345(2)
C7 C10 1.493(2)
C8 C9 1.479(2)
C8 C11 1.491(2)
C10 H10A 0.9600
C10 H10B 0.9600
C10 H10C 0.9600
C11 C12 1.508(3)
C11 H11A 0.9700
C11 H11B 0.9700
C12 H12A 0.9600
C12 H12B 0.9600
C12 H12C 0.9600

loop_
_geom_torsion_atom_site_label_1
_geom_torsion_atom_site_label_2
_geom_torsion_atom_site_label_3
_geom_torsion_atom_site_label_4
_geom_torsion
C4 O2 C1 C2 0.58(19)
O2 C1 C2 C3 -0.2(2)
C1 C2 C3 C4 -0.3(2)
C2 C3 C4 O2 0.62(19)
C2 C3 C4 C5 -176.01(17)
C1 O2 C4 C3 -0.74(18)
C1 O2 C4 C5 176.52(14)
C3 C4 C5 C6 175.96(18)
O2 C4 C5 C6 -0.5(2)
C4 C5 C6 N1 2.7(3)
C4 C5 C6 C7 -177.68(14)
C9 N1 C6 C5 -179.55(14)
C9 N1 C6 C7 0.81(16)
C5 C6 C7 C8 -179.49(14)
N1 C6 C7 C8 0.15(16)
C5 C6 C7 C10 0.1(2)
N1 C6 C7 C10 179.70(13)
C6 C7 C8 C9 -0.97(15)
C10 C7 C8 C9 179.52(14)
C6 C7 C8 C11 177.11(14)
C10 C7 C8 C11 -2.4(3)
C6 N1 C9 O1 178.72(14)
C6 N1 C9 C8 -1.38(16)
C7 C8 C9 O1 -178.64(15)
C11 C8 C9 O1 3.1(2)
C7 C8 C9 N1 1.46(16)
C11 C8 C9 N1 -176.82(13)
C7 C8 C11 C12 -94.7(2)
C9 C8 C11 C12 83.2(2)
